data_2241156
loop_
_publ_author_name
'Richards, D. Douglas'
'Ang, M. Trisha C.'
'McDonald, Robert'
'Bierenstiel, Matthias'

_publ_section_title
;
 Structure and spectroscopic properties of <i>N</i>,<i>S</i>-coordinating
 2-methylsulfanyl-<i>N</i>-[(1<i>H</i>-pyrrol-2-yl)methylidene]aniline
 methanol monosolvate
;
_journal_issue 10
_journal_name_full 'Acta Crystallographica Section E'
_journal_page_first 1136
_journal_page_last 1139
_journal_paper_doi 10.1107/S205698901501590X
_journal_volume 71
_journal_year 2015
_chemical_formula_iupac 'C12 H12 N2 S, C H4 O'
_chemical_formula_moiety 'C12 H12 N2 S, C H4 O'
_chemical_formula_sum 'C13 H16 N2 O S'
_chemical_formula_weight 248.34
_chemical_name_systematic
;
2-Methylsulfanyl-<i>N</i>-[(1<i>H</i>-pyrrol-2-yl)methylidene]aniline
methanol monosolvate
;
_space_group_crystal_system monoclinic
_space_group_IT_number 14
_space_group_name_Hall '-P 2ybc'
_space_group_name_H-M_alt 'P 1 21/c 1'
_symmetry_space_group_name_Hall '-P 2ybc'
_symmetry_space_group_name_H-M 'P 1 21/c 1'
_atom_sites_solution_hydrogens mixed
_audit_creation_method SHELXL-2014/7
_cell_angle_alpha 90
_cell_angle_beta 98.4543(7)
_cell_angle_gamma 90
_cell_formula_units_Z 4
_cell_length_a 7.5959(4)
_cell_length_b 7.0062(4)
_cell_length_c 24.4986(14)
_cell_measurement_reflns_used 5994
_cell_measurement_temperature 193(2)
_cell_measurement_theta_max 27.87
_cell_measurement_theta_min 2.71
_cell_volume 1289.61(12)
_computing_cell_refinement
;
SAINT (Bruker, 2013)
;
_computing_data_collection
;
APEX2 (Bruker, 2013)
;
_computing_data_reduction
;
SAINT (Bruker, 2013)
;
_computing_molecular_graphics
;
SHELXTL (Sheldrick, 2008) and Mercury (Macrae <i>et al.</i>,
2006)
;
_computing_publication_material
;
SHELXTL (Sheldrick, 2008)
;
_computing_structure_refinement
;
SHELXL2014 (Sheldrick, 2015)
;
_computing_structure_solution
;
SHELXD (Schneider & Sheldrick, 2002)
;
_diffrn_ambient_temperature 193(2)
_diffrn_measured_fraction_theta_full 1.000
_diffrn_measured_fraction_theta_max 0.970
_diffrn_measurement_device_type 'Bruker APEXII CCD'
_diffrn_measurement_method '\w scans'
_diffrn_radiation_type MoK\a
_diffrn_radiation_wavelength 0.71073
_diffrn_reflns_av_R_equivalents 0.0253
_diffrn_reflns_limit_h_max 9
_diffrn_reflns_limit_h_min -9
_diffrn_reflns_limit_k_max 9
_diffrn_reflns_limit_k_min -9
_diffrn_reflns_limit_l_max 32
_diffrn_reflns_limit_l_min -31
_diffrn_reflns_number 10802
_diffrn_reflns_theta_full 25.242
_diffrn_reflns_theta_max 28.112
_diffrn_reflns_theta_min 1.681
_exptl_absorpt_coefficient_mu 0.237
_exptl_absorpt_correction_T_max 1.0000
_exptl_absorpt_correction_T_min 0.9349
_exptl_absorpt_correction_type integration
_exptl_absorpt_process_details
;
(SADABS; Bruker, 2013)
;
_exptl_crystal_colour colourless
_exptl_crystal_density_diffrn 1.279
_exptl_crystal_description fragment
_exptl_crystal_F_000 528
_exptl_crystal_size_max 0.244
_exptl_crystal_size_mid 0.195
_exptl_crystal_size_min 0.148
_refine_diff_density_max 0.276
_refine_diff_density_min -0.204
_refine_ls_extinction_coef 0.0044(11)
_refine_ls_extinction_expression Fc^*^=kFc[1+0.001xFc^2^\l^3^/sin(2\q)]^-1/4^
_refine_ls_extinction_method
;
SHELXL2014 (Sheldrick, 2015)
;
_refine_ls_goodness_of_fit_ref 1.044
_refine_ls_hydrogen_treatment mixed
_refine_ls_matrix_type full
_refine_ls_number_parameters 165
_refine_ls_number_reflns 3055
_refine_ls_number_restraints 0
_refine_ls_restrained_S_all 1.044
_refine_ls_R_factor_all 0.0395
_refine_ls_R_factor_gt 0.0316
_refine_ls_shift/su_max 0.000
_refine_ls_shift/su_mean 0.000
_refine_ls_structure_factor_coef Fsqd
_refine_ls_weighting_details 'w=1/[\s^2^(Fo^2^)+(0.0414P)^2^+0.4071P] where P=(Fo^2^+2Fc^2^)/3'
_refine_ls_weighting_scheme calc
_refine_ls_wR_factor_gt 0.0838
_refine_ls_wR_factor_ref 0.0896
_reflns_number_gt 2579
_reflns_number_total 3055
_reflns_threshold_expression 'I > 2\s(I)'
_cod_data_source_file bg2566sup1.cif
_cod_data_source_block I
_cod_database_code 2241156
_shelx_space_group_comment
;
The symmetry employed for this shelxl refinement is uniquely defined
by the following loop, which should always be used as a source of
symmetry information in preference to the above space-group names.
They are only intended as comments.
;
_shelx_estimated_absorpt_t_min 0.945
_shelx_estimated_absorpt_t_max 0.966

loop_
_space_group_symop_operation_xyz
'x, y, z'
'-x, y+1/2, -z+1/2'
'-x, -y, -z'
'x, -y-1/2, z-1/2'

loop_
_atom_site_type_symbol
_atom_site_label
_atom_site_fract_x
_atom_site_fract_y
_atom_site_fract_z
_atom_site_U_iso_or_equiv
_atom_site_adp_type
_atom_site_calc_flag
_atom_site_occupancy
S S 0.27868(4) 0.27649(5) 0.03023(2) 0.02884(11) Uani d 1
N N1 0.43422(14) 0.29520(16) 0.14334(4) 0.0274(2) Uani d 1
N N2 0.19082(15) 0.38459(17) 0.21958(5) 0.0308(3) Uani d 1
H H2N 0.169(2) 0.457(3) 0.1897(7) 0.049(5) Uiso d 1
C C1 0.50824(16) 0.24857(17) 0.05218(5) 0.0242(3) Uani d 1
C C2 0.56495(17) 0.25724(17) 0.10935(5) 0.0255(3) Uani d 1
C C3 0.74554(18) 0.24302(19) 0.12952(6) 0.0309(3) Uani d 1
H H3 0.7846 0.2513 0.1681 0.037 Uiso calc 1
C C4 0.86910(17) 0.2168(2) 0.09371(6) 0.0338(3) Uani d 1
H H4 0.9922 0.2080 0.1078 0.041 Uiso calc 1
C C5 0.81268(18) 0.2034(2) 0.03767(6) 0.0340(3) Uani d 1
H H5 0.8972 0.1837 0.0132 0.041 Uiso calc 1
C C6 0.63324(17) 0.21859(19) 0.01680(6) 0.0296(3) Uani d 1
H H6 0.5955 0.2085 -0.0218 0.036 Uiso calc 1
C C7 0.2639(2) 0.2898(2) -0.04355(6) 0.0345(3) Uani d 1
H H7A 0.3419 0.3918 -0.0533 0.052 Uiso calc 1
H H7B 0.1408 0.3171 -0.0598 0.052 Uiso calc 1
H H7C 0.3011 0.1678 -0.0578 0.052 Uiso calc 1
C C8 0.44496(18) 0.21148(19) 0.19028(5) 0.0289(3) Uani d 1
H H8 0.5356 0.1188 0.1998 0.035 Uiso calc 1
C C9 0.32524(18) 0.25263(19) 0.22884(5) 0.0280(3) Uani d 1
C C10 0.31947(19) 0.1746(2) 0.28029(5) 0.0330(3) Uani d 1
H H10 0.3969 0.0790 0.2977 0.040 Uiso calc 1
C C11 0.1793(2) 0.2613(2) 0.30227(6) 0.0362(3) Uani d 1
H H11 0.1440 0.2356 0.3372 0.043 Uiso calc 1
C C12 0.10244(19) 0.3905(2) 0.26377(5) 0.0348(3) Uani d 1
H H12 0.0039 0.4705 0.2675 0.042 Uiso calc 1
O O1S 0.15530(14) 0.62192(16) 0.12144(4) 0.0388(3) Uani d 1
H H1SO 0.221(3) 0.551(4) 0.1064(10) 0.090(8) Uiso d 1
C C1S 0.2439(2) 0.7991(2) 0.12954(7) 0.0493(4) Uani d 1
H H1SA 0.2039 0.8659 0.1607 0.074 Uiso calc 1
H H1SB 0.2167 0.8768 0.0961 0.074 Uiso calc 1
H H1SC 0.3726 0.7775 0.1375 0.074 Uiso calc 1

loop_
_atom_site_aniso_label
_atom_site_aniso_U_11
_atom_site_aniso_U_22
_atom_site_aniso_U_33
_atom_site_aniso_U_12
_atom_site_aniso_U_13
_atom_site_aniso_U_23
S 0.02473(17) 0.0349(2) 0.02682(18) -0.00058(12) 0.00369(12) -0.00038(13)
N1 0.0292(5) 0.0298(6) 0.0235(5) -0.0037(4) 0.0048(4) -0.0030(4)
N2 0.0348(6) 0.0332(6) 0.0238(5) 0.0001(5) 0.0020(4) 0.0037(5)
C1 0.0252(6) 0.0213(6) 0.0265(6) -0.0033(4) 0.0054(5) -0.0004(5)
C2 0.0274(6) 0.0223(6) 0.0274(6) -0.0025(5) 0.0055(5) -0.0006(5)
C3 0.0304(6) 0.0302(7) 0.0310(7) -0.0018(5) 0.0007(5) 0.0017(5)
C4 0.0236(6) 0.0322(7) 0.0452(8) -0.0007(5) 0.0035(5) -0.0003(6)
C5 0.0292(6) 0.0333(8) 0.0421(8) -0.0020(5) 0.0135(6) -0.0056(6)
C6 0.0304(6) 0.0305(7) 0.0294(7) -0.0040(5) 0.0089(5) -0.0042(5)
C7 0.0400(7) 0.0345(8) 0.0273(7) -0.0033(6) -0.0006(5) 0.0031(5)
C8 0.0309(6) 0.0283(7) 0.0274(6) -0.0039(5) 0.0043(5) -0.0017(5)
C9 0.0313(6) 0.0276(7) 0.0246(6) -0.0035(5) 0.0028(5) 0.0002(5)
C10 0.0367(7) 0.0346(7) 0.0271(7) -0.0008(6) 0.0029(5) 0.0058(5)
C11 0.0413(8) 0.0446(8) 0.0234(6) -0.0034(6) 0.0072(5) 0.0013(6)
C12 0.0346(7) 0.0392(8) 0.0312(7) 0.0007(6) 0.0068(5) -0.0027(6)
O1S 0.0424(6) 0.0343(6) 0.0414(6) 0.0066(5) 0.0124(5) 0.0013(5)
C1S 0.0525(9) 0.0449(10) 0.0524(10) -0.0038(8) 0.0144(8) -0.0030(8)

loop_
_atom_type_symbol
_atom_type_description
_atom_type_scat_dispersion_real
_atom_type_scat_dispersion_imag
_atom_type_scat_source
C C 0.0033 0.0016 'International Tables Vol C Tables 4.2.6.8 and 6.1.1.4'
H H 0.0000 0.0000 'International Tables Vol C Tables 4.2.6.8 and 6.1.1.4'
N N 0.0061 0.0033 'International Tables Vol C Tables 4.2.6.8 and 6.1.1.4'
O O 0.0106 0.0060 'International Tables Vol C Tables 4.2.6.8 and 6.1.1.4'
S S 0.1246 0.1234 'International Tables Vol C Tables 4.2.6.8 and 6.1.1.4'

loop_
_geom_angle_atom_site_label_1
_geom_angle_atom_site_label_2
_geom_angle_atom_site_label_3
_geom_angle
C1 S C7 103.05(7)
C8 N1 C2 119.01(12)
C12 N2 C9 109.42(11)
C12 N2 H2N 126.0(11)
C9 N2 H2N 124.6(11)
C6 C1 C2 119.34(12)
C6 C1 S 124.24(10)
C2 C1 S 116.42(9)
C3 C2 C1 119.51(12)
C3 C2 N1 123.11(12)
C1 C2 N1 117.19(11)
C4 C3 C2 120.54(13)
C4 C3 H3 119.7
C2 C3 H3 119.7
C5 C4 C3 119.86(13)
C5 C4 H4 120.1
C3 C4 H4 120.1
C4 C5 C6 120.39(13)
C4 C5 H5 119.8
C6 C5 H5 119.8
C5 C6 C1 120.32(13)
C5 C6 H6 119.8
C1 C6 H6 119.8
S C7 H7A 109.5
S C7 H7B 109.5
H7A C7 H7B 109.5
S C7 H7C 109.5
H7A C7 H7C 109.5
H7B C7 H7C 109.5
N1 C8 C9 122.40(13)
N1 C8 H8 118.8
C9 C8 H8 118.8
N2 C9 C10 107.17(12)
N2 C9 C8 123.75(12)
C10 C9 C8 129.07(13)
C9 C10 C11 107.89(13)
C9 C10 H10 126.1
C11 C10 H10 126.1
C12 C11 C10 106.98(12)
C12 C11 H11 126.5
C10 C11 H11 126.5
N2 C12 C11 108.53(13)
N2 C12 H12 125.7
C11 C12 H12 125.7
C1S O1S H1SO 106.4(18)
O1S C1S H1SA 109.5
O1S C1S H1SB 109.5
H1SA C1S H1SB 109.5
O1S C1S H1SC 109.5
H1SA C1S H1SC 109.5
H1SB C1S H1SC 109.5

loop_
_geom_bond_atom_site_label_1
_geom_bond_atom_site_label_2
_geom_bond_distance
S C1 1.7586(13)
S C7 1.7968(14)
N1 C8 1.2829(17)
N1 C2 1.4118(16)
N2 C12 1.3557(17)
N2 C9 1.3714(17)
N2 H2N 0.884(18)
C1 C6 1.3924(17)
C1 C2 1.4049(18)
C2 C3 1.3915(18)
C3 C4 1.388(2)
C3 H3 0.9500
C4 C5 1.380(2)
C4 H4 0.9500
C5 C6 1.3878(19)
C5 H5 0.9500
C6 H6 0.9500
C7 H7A 0.9800
C7 H7B 0.9800
C7 H7C 0.9800
C8 C9 1.4334(18)
C8 H8 0.9500
C9 C10 1.3806(18)
C10 C11 1.401(2)
C10 H10 0.9500
C11 C12 1.374(2)
C11 H11 0.9500
C12 H12 0.9500
O1S C1S 1.412(2)
O1S H1SO 0.83(3)
C1S H1SA 0.9800
C1S H1SB 0.9800
C1S H1SC 0.9800

loop_
_geom_hbond_atom_site_label_D
_geom_hbond_atom_site_label_H
_geom_hbond_atom_site_label_A
_geom_hbond_site_symmetry_A
_geom_hbond_distance_DH
_geom_hbond_distance_HA
_geom_hbond_distance_DA
_geom_hbond_angle_DHA
N2 H2N O1S . 0.884(18) 2.025(18) 2.9030(16) 172.0(16)
O1S H1SO S . 0.83(3) 2.76(3) 3.5134(12) 152(2)
O1S H1SO N1 . 0.83(3) 2.49(2) 3.1116(16) 132(2)
C7 H7B O1S 3_565 0.98 2.55 3.5181(18) 167.9

loop_
_geom_torsion_atom_site_label_1
_geom_torsion_atom_site_label_2
_geom_torsion_atom_site_label_3
_geom_torsion_atom_site_label_4
_geom_torsion
C7 S C1 C6 -7.76(13)
C7 S C1 C2 172.43(10)
C6 C1 C2 C3 2.43(18)
S C1 C2 C3 -177.75(10)
C6 C1 C2 N1 177.62(11)
S C1 C2 N1 -2.55(15)
C8 N1 C2 C3 -41.88(18)
C8 N1 C2 C1 143.11(12)
C1 C2 C3 C4 -1.2(2)
N1 C2 C3 C4 -176.13(12)
C2 C3 C4 C5 -0.4(2)
C3 C4 C5 C6 0.9(2)
C4 C5 C6 C1 0.4(2)
C2 C1 C6 C5 -2.00(19)
S C1 C6 C5 178.18(10)
C2 N1 C8 C9 175.38(11)
C12 N2 C9 C10 0.08(15)
C12 N2 C9 C8 -179.73(13)
N1 C8 C9 N2 -0.6(2)
N1 C8 C9 C10 179.65(14)
N2 C9 C10 C11 -0.04(16)
C8 C9 C10 C11 179.75(13)
C9 C10 C11 C12 -0.01(16)
C9 N2 C12 C11 -0.08(16)
C10 C11 C12 N2 0.06(17)

_cod_database_fobs_code 2241156
